data_4339714
loop_
_publ_author_name
'Paital, Alok Ranjan'
'Wong, Wing Tak'
'Arom\'i, Guillem'
'Ray, Debashis'

_publ_section_title
;
 New [LNiII2]+ complexes incorporating 2-formyl or 2,6-diformyl-4-methyl
 phenol as inhibitors of the hydrolysis of the ligand L3-: Ni...Ni
 ferromagnetic coupling and S=2 ground states.
;
_journal_issue 14
_journal_name_full 'Inorganic chemistry'
_journal_page_first 5727
_journal_page_last 5733
_journal_paper_doi 10.1021/ic700496c
_journal_volume 46
_journal_year 2007
_chemical_formula_sum 'C38 H44 N4 Ni2 O10.5'
_chemical_formula_weight 808.09
_chemical_name_systematic
;
 ?
;
_space_group_IT_number 114
_symmetry_cell_setting tetragonal
_symmetry_space_group_name_Hall 'P -4 2n'
_symmetry_space_group_name_H-M 'P -4 21 c'
_atom_sites_solution_hydrogens geom
_atom_sites_solution_primary direct
_atom_sites_solution_secondary difmap
_audit_creation_method SHELXL-97
_cell_angle_alpha 90.00
_cell_angle_beta 90.00
_cell_angle_gamma 90.00
_cell_formula_units_Z 8
_cell_length_a 19.923(2)
_cell_length_b 19.923(2)
_cell_length_c 18.511(3)
_cell_measurement_reflns_used 25
_cell_measurement_temperature 293(2)
_cell_measurement_theta_max 24.97
_cell_measurement_theta_min 1.45
_cell_volume 7347.5(16)
_computing_data_collection CAD4
_computing_structure_refinement 'SHELXL-97 (Sheldrick, 1997)'
_computing_structure_solution 'SHELXS-97 (Sheldrick, 1990)'
_diffrn_ambient_temperature 293(2)
_diffrn_measured_fraction_theta_full 1.000
_diffrn_measured_fraction_theta_max 1.000
_diffrn_measurement_device_type CAD4
_diffrn_measurement_method /W-scan
_diffrn_radiation_monochromator graphite
_diffrn_radiation_source 'fine-focus sealed tube'
_diffrn_radiation_type MoK\a
_diffrn_radiation_wavelength 0.71073
_diffrn_reflns_av_R_equivalents 0.1508
_diffrn_reflns_av_sigmaI/netI 0.1488
_diffrn_reflns_limit_h_max 23
_diffrn_reflns_limit_h_min 0
_diffrn_reflns_limit_k_max 23
_diffrn_reflns_limit_k_min 0
_diffrn_reflns_limit_l_max 21
_diffrn_reflns_limit_l_min 0
_diffrn_reflns_number 6911
_diffrn_reflns_theta_full 24.97
_diffrn_reflns_theta_max 24.97
_diffrn_reflns_theta_min 1.45
_diffrn_standards_interval_time 60
_diffrn_standards_number 25
_exptl_absorpt_coefficient_mu 1.088
_exptl_crystal_colour green
_exptl_crystal_density_diffrn 1.461
_exptl_crystal_density_method 'not measured'
_exptl_crystal_description plate
_exptl_crystal_F_000 3344
_exptl_crystal_size_max 0.44
_exptl_crystal_size_mid 0.28
_exptl_crystal_size_min 0.14
_refine_diff_density_max 0.519
_refine_diff_density_min -0.771
_refine_diff_density_rms 0.108
_refine_ls_abs_structure_details 'Flack H D (1983), Acta Cryst. A39, 876-881'
_refine_ls_abs_structure_Flack -0.10(4)
_refine_ls_extinction_method none
_refine_ls_goodness_of_fit_ref 1.023
_refine_ls_hydrogen_treatment mixed
_refine_ls_matrix_type full
_refine_ls_number_parameters 474
_refine_ls_number_reflns 3534
_refine_ls_number_restraints 0
_refine_ls_restrained_S_all 1.023
_refine_ls_R_factor_all 0.1490
_refine_ls_R_factor_gt 0.0612
_refine_ls_shift/su_max 0.000
_refine_ls_shift/su_mean 0.000
_refine_ls_structure_factor_coef Fsqd
_refine_ls_weighting_details 'calc w=1/[\s^2^(Fo^2^)+(0.0692P)^2^+0.0000P] where P=(Fo^2^+2Fc^2^)/3'
_refine_ls_weighting_scheme calc
_refine_ls_wR_factor_gt 0.1351
_refine_ls_wR_factor_ref 0.1702
_reflns_number_gt 1832
_reflns_number_total 3534
_reflns_threshold_expression >2sigma(I)
_cod_data_source_file ic700496c-file002.cif
_cod_data_source_block drpn0018
_cod_depositor_comments
;
The following automatic conversions were performed:

'_symmetry_cell_setting' value 'Tetragonal' changed to 'tetragonal'
according to
/usr/data/users/saulius/automatic-downloads/retrospective/ACS/lib/dictionaries/cif_core.dic
dictionary named 'cif_core.dic' version 2.4.2 from 2011-04-26.

Automatic conversion script
Id: cif_fix_values 2281 2013-09-26 08:29:07Z andrius 

2021-08-30
Z value and formula fixed to values more according to usual
chemical conventions.                 miguel
;
_cod_original_formula_sum 'C144 H136 N16 Ni8 O42'
_cod_original_formula_weight 3232.37
_cod_original_formula_units_Z 2
_cod_original_cell_volume 7347.2(16)
_cod_database_code 4339714

loop_
_symmetry_equiv_pos_as_xyz
'x, y, z'
'x+1/2, -y+1/2, -z+1/2'
'-x, -y, z'
'-x+1/2, y+1/2, -z+1/2'
'-y+1/2, -x+1/2, z+1/2'
'-y, x, -z'
'y, -x, -z'
'y+1/2, x+1/2, z+1/2'

loop_
_atom_site_label
_atom_site_type_symbol
_atom_site_fract_x
_atom_site_fract_y
_atom_site_fract_z
_atom_site_U_iso_or_equiv
_atom_site_adp_type
_atom_site_occupancy
_atom_site_symmetry_multiplicity
_atom_site_calc_flag
_atom_site_refinement_flags
C22 C 0.7190(8) 0.5459(7) 0.6302(6) 0.049(4) Uani 1 1 d .
C27 C 0.6880(7) 0.6071(7) 0.6428(5) 0.038(3) Uani 1 1 d .
C3 C 0.6208(9) 0.8709(9) 0.9497(7) 0.066(5) Uani 1 1 d .
H3 H 0.5764 0.8854 0.9496 0.079 Uiso 1 1 calc R
C26 C 0.6198(7) 0.6147(8) 0.6272(7) 0.059(4) Uani 1 1 d .
H26 H 0.5993 0.6557 0.6369 0.070 Uiso 1 1 calc R
C21 C 0.7878(8) 0.5270(7) 0.6448(7) 0.050(4) Uani 1 1 d .
H21 H 0.8014 0.4832 0.6355 0.060 Uiso 1 1 calc R
C25 C 0.5816(9) 0.5635(9) 0.5980(8) 0.064(5) Uani 1 1 d .
H25 H 0.5361 0.5700 0.5895 0.077 Uiso 1 1 calc R
C23 C 0.6783(10) 0.4940(8) 0.5991(6) 0.066(5) Uani 1 1 d .
H23 H 0.6977 0.4524 0.5903 0.079 Uiso 1 1 calc R
C24 C 0.6111(10) 0.5031(10) 0.5817(8) 0.072(5) Uani 1 1 d .
H24 H 0.5867 0.4691 0.5594 0.087 Uiso 1 1 calc R
C36 C 0.8194(12) 0.9793(10) 0.4900(8) 0.124(10) Uani 1 1 d .
H36A H 0.8197 1.0210 0.5161 0.186 Uiso 1 1 calc R
H36B H 0.7796 0.9767 0.4609 0.186 Uiso 1 1 calc R
H36C H 0.8583 0.9770 0.4595 0.186 Uiso 1 1 calc R
O7 O 0.6520(6) 0.7698(6) 0.7173(6) 0.090(4) Uani 1 1 d .
O8 O 0.8839(9) 0.4028(8) 0.8012(7) 0.141(6) Uani 1 1 d .
O9 O 0.6614(7) 0.6530(8) 0.8324(6) 0.116(5) Uani 1 1 d .
O10 O 1.0000 1.0000 0.52(2) 0.87(13) Uani 1 2 d S
O11 O 1.0323(19) 0.9594(14) 0.684(2) 0.43(3) Uani 1 1 d .
Ni1 Ni 0.83257(9) 0.76990(8) 0.80587(7) 0.0381(4) Uani 1 1 d .
Ni2 Ni 0.82032(8) 0.66651(9) 0.68478(7) 0.0403(4) Uani 1 1 d .
O4 O 0.8199(4) 0.7685(4) 0.6965(4) 0.041(2) Uani 1 1 d .
O2 O 0.8050(4) 0.6700(5) 0.7949(4) 0.042(2) Uani 1 1 d .
O5 O 0.8543(6) 0.8719(5) 0.7947(5) 0.066(3) Uani 1 1 d .
O3 O 0.7211(4) 0.6609(5) 0.6653(4) 0.047(2) Uani 1 1 d .
O6 O 0.8346(6) 0.6850(6) 0.5729(4) 0.068(3) Uani 1 1 d .
N1 N 0.8556(6) 0.7744(6) 0.9110(5) 0.052(3) Uani 1 1 d .
N2 N 0.9372(5) 0.7417(6) 0.7953(5) 0.048(3) Uani 1 1 d .
N4 N 0.8310(6) 0.5692(6) 0.6702(5) 0.046(3) Uani 1 1 d .
C28 C 0.8230(7) 0.8180(7) 0.6502(6) 0.042(3) Uani 1 1 d .
C17 C 0.8059(7) 0.5801(7) 0.8800(6) 0.044(4) Uani 1 1 d .
H17 H 0.7593 0.5804 0.8817 0.053 Uiso 1 1 calc R
C19 C 0.9479(8) 0.5999(8) 0.6675(8) 0.060(4) Uani 1 1 d .
H19A H 0.9917 0.5865 0.6852 0.072 Uiso 1 1 calc R
H19B H 0.9515 0.6072 0.6158 0.072 Uiso 1 1 calc R
O1 O 0.7387(4) 0.7985(5) 0.8257(4) 0.049(2) Uani 1 1 d .
C29 C 0.8260(9) 0.8850(7) 0.6691(6) 0.053(4) Uani 1 1 d .
C7 C 0.8168(9) 0.8030(7) 0.9590(7) 0.060(5) Uani 1 1 d .
H7 H 0.8358 0.8090 1.0045 0.072 Uiso 1 1 calc R
C10 C 0.9723(8) 0.7719(8) 0.7300(7) 0.059(4) Uani 1 1 d .
H10A H 0.9511 0.8139 0.7162 0.071 Uiso 1 1 calc R
H10B H 1.0192 0.7805 0.7406 0.071 Uiso 1 1 calc R
C8 C 0.9218(7) 0.7527(8) 0.9291(7) 0.063(5) Uani 1 1 d .
H8A H 0.9215 0.7051 0.9405 0.075 Uiso 1 1 calc R
H8B H 0.9379 0.7770 0.9710 0.075 Uiso 1 1 calc R
C11 C 0.9659(7) 0.7229(8) 0.6729(8) 0.055(4) Uani 1 1 d .
H11A H 1.0100 0.7085 0.6568 0.066 Uiso 1 1 calc R
H11B H 0.9421 0.7420 0.6321 0.066 Uiso 1 1 calc R
C18 C 0.8396(6) 0.6241(6) 0.8350(6) 0.041(3) Uani 1 1 d .
N3 N 0.9272(5) 0.6638(6) 0.7035(5) 0.047(3) Uani 1 1 d .
C30 C 0.8208(7) 0.8040(7) 0.5718(7) 0.045(3) Uani 1 1 d .
C1 C 0.7140(7) 0.8212(7) 0.8863(6) 0.045(3) Uani 1 1 d .
C4 C 0.6589(12) 0.8745(9) 1.0141(8) 0.089(7) Uani 1 1 d .
H4 H 0.6414 0.8938 1.0557 0.107 Uiso 1 1 calc R
C6 C 0.7517(7) 0.8253(8) 0.9515(6) 0.046(4) Uani 1 1 d .
C2 C 0.6489(8) 0.8464(8) 0.8874(7) 0.064(5) Uani 1 1 d .
H2 H 0.6238 0.8465 0.8450 0.076 Uiso 1 1 calc R
C13 C 0.9093(7) 0.6237(7) 0.8315(6) 0.046(3) Uani 1 1 d .
C16 C 0.8411(8) 0.5367(8) 0.9215(8) 0.061(4) Uani 1 1 d .
H16 H 0.8186 0.5074 0.9522 0.073 Uiso 1 1 calc R
C12 C 0.9471(7) 0.6691(8) 0.7819(6) 0.048(3) Uani 1 1 d .
H12 H 0.9951 0.6590 0.7861 0.058 Uiso 1 1 calc R
C32 C 0.8412(8) 0.9066(7) 0.7417(7) 0.055(4) Uani 1 1 d .
H32 H 0.8410 0.9528 0.7494 0.066 Uiso 1 1 calc R
C31 C 0.8270(8) 0.7396(8) 0.5425(7) 0.053(4) Uani 1 1 d .
H31 H 0.8252 0.7375 0.4923 0.064 Uiso 1 1 calc R
C5 C 0.7195(9) 0.8497(10) 1.0129(7) 0.073(5) Uani 1 1 d .
H5 H 0.7430 0.8482 1.0563 0.088 Uiso 1 1 calc R
C35 C 0.8205(9) 0.9211(8) 0.5432(7) 0.063(5) Uani 1 1 d .
C14 C 0.9454(8) 0.5788(8) 0.8731(7) 0.055(4) Uani 1 1 d .
H14 H 0.9920 0.5775 0.8708 0.066 Uiso 1 1 calc R
C34 C 0.8198(8) 0.8572(8) 0.5240(7) 0.060(4) Uani 1 1 d .
H34 H 0.8186 0.8474 0.4749 0.073 Uiso 1 1 calc R
C15 C 0.9105(10) 0.5356(8) 0.9185(8) 0.069(5) Uani 1 1 d .
H15 H 0.9341 0.5055 0.9472 0.083 Uiso 1 1 calc R
C9 C 0.9679(7) 0.7661(9) 0.8639(7) 0.063(5) Uani 1 1 d .
H9A H 0.9764 0.8139 0.8601 0.076 Uiso 1 1 calc R
H9B H 1.0105 0.7436 0.8713 0.076 Uiso 1 1 calc R
C33 C 0.8247(9) 0.9359(8) 0.6170(7) 0.063(4) Uani 1 1 d .
H33 H 0.8266 0.9805 0.6317 0.076 Uiso 1 1 calc R
C20 C 0.8971(9) 0.5433(8) 0.6821(8) 0.073(5) Uani 1 1 d .
H20A H 0.9055 0.5058 0.6499 0.088 Uiso 1 1 calc R
H20B H 0.9014 0.5276 0.7315 0.088 Uiso 1 1 calc R

loop_
_atom_site_aniso_label
_atom_site_aniso_U_11
_atom_site_aniso_U_22
_atom_site_aniso_U_33
_atom_site_aniso_U_23
_atom_site_aniso_U_13
_atom_site_aniso_U_12
C22 0.087(13) 0.037(9) 0.022(6) -0.002(6) 0.008(7) -0.005(8)
C27 0.055(10) 0.040(8) 0.020(5) 0.002(6) 0.005(6) -0.012(7)
C3 0.062(12) 0.082(13) 0.054(9) -0.014(8) 0.030(8) -0.015(9)
C26 0.048(10) 0.075(12) 0.053(8) 0.009(8) -0.009(8) -0.002(8)
C21 0.074(12) 0.032(8) 0.045(7) 0.005(7) 0.011(8) 0.009(8)
C25 0.064(12) 0.070(12) 0.058(8) -0.004(9) -0.016(9) -0.027(9)
C23 0.121(17) 0.043(9) 0.034(6) 0.002(7) 0.007(9) -0.022(10)
C24 0.084(15) 0.072(13) 0.062(9) -0.010(10) -0.014(10) -0.028(10)
C36 0.18(3) 0.13(2) 0.059(9) 0.069(11) 0.015(14) 0.064(18)
O7 0.082(10) 0.106(11) 0.083(7) -0.039(7) -0.012(7) 0.023(7)
O8 0.209(18) 0.126(13) 0.089(9) -0.003(10) 0.025(12) -0.063(12)
O9 0.092(10) 0.177(15) 0.079(7) 0.001(9) 0.006(8) -0.013(10)
O10 0.46(10) 0.15(5) 2.0(4) 0.000 0.000 -0.19(6)
O11 0.39(6) 0.22(3) 0.67(7) 0.17(4) -0.28(5) -0.16(3)
Ni1 0.0444(10) 0.0443(10) 0.0255(6) 0.0006(8) -0.0027(9) -0.0023(8)
Ni2 0.0422(11) 0.0467(11) 0.0320(6) -0.0037(9) 0.0033(8) 0.0042(8)
O4 0.054(6) 0.044(5) 0.025(3) 0.011(4) -0.003(5) 0.007(5)
O2 0.050(6) 0.040(5) 0.035(4) 0.001(5) 0.003(4) 0.004(4)
O5 0.105(10) 0.040(6) 0.052(5) -0.006(5) -0.005(6) 0.000(6)
O3 0.047(6) 0.041(6) 0.054(5) -0.014(5) -0.007(5) 0.006(5)
O6 0.064(8) 0.105(10) 0.036(4) -0.026(6) 0.007(6) 0.007(8)
N1 0.072(10) 0.053(8) 0.032(5) 0.007(6) -0.015(6) -0.005(7)
N2 0.039(7) 0.058(8) 0.046(6) 0.000(6) -0.007(5) -0.010(5)
N4 0.039(7) 0.057(8) 0.043(6) 0.000(5) 0.007(6) 0.006(6)
C28 0.048(9) 0.048(9) 0.030(5) 0.008(6) 0.001(6) 0.004(7)
C17 0.045(9) 0.048(9) 0.039(6) 0.016(7) 0.021(6) 0.002(7)
C19 0.046(9) 0.064(12) 0.068(9) -0.016(9) 0.014(8) 0.029(8)
O1 0.044(6) 0.082(7) 0.021(4) -0.018(4) -0.003(4) 0.009(5)
C29 0.077(11) 0.031(8) 0.051(8) 0.008(6) 0.005(8) 0.009(8)
C7 0.100(15) 0.052(10) 0.027(6) -0.009(6) -0.013(8) 0.007(9)
C10 0.058(11) 0.066(12) 0.054(8) 0.016(9) 0.004(8) -0.008(9)
C8 0.054(10) 0.095(14) 0.039(7) 0.021(8) -0.009(8) -0.005(9)
C11 0.029(8) 0.069(11) 0.066(9) 0.010(9) 0.015(7) 0.002(7)
C18 0.036(8) 0.044(8) 0.043(6) -0.001(6) 0.000(6) 0.025(6)
N3 0.052(7) 0.052(8) 0.036(5) 0.007(6) 0.008(5) 0.001(6)
C30 0.044(9) 0.047(9) 0.043(6) 0.008(7) 0.004(7) 0.002(7)
C1 0.049(9) 0.048(9) 0.037(6) 0.002(7) -0.003(7) -0.002(7)
C4 0.13(2) 0.093(15) 0.040(8) -0.030(9) 0.012(11) 0.004(14)
C6 0.053(9) 0.053(10) 0.033(6) -0.003(7) 0.001(6) 0.011(7)
C2 0.073(12) 0.076(13) 0.041(7) -0.024(8) 0.005(8) 0.016(8)
C13 0.052(9) 0.049(9) 0.036(6) 0.020(6) 0.007(6) 0.014(7)
C16 0.050(11) 0.066(11) 0.066(9) 0.033(9) 0.015(9) 0.003(8)
C12 0.036(8) 0.053(10) 0.055(7) -0.003(8) 0.011(6) 0.003(7)
C32 0.077(12) 0.035(8) 0.054(8) 0.000(7) 0.001(8) 0.002(8)
C31 0.050(10) 0.074(12) 0.035(7) 0.010(8) 0.004(7) -0.008(9)
C5 0.081(13) 0.114(16) 0.025(6) -0.006(8) 0.021(8) 0.011(12)
C35 0.087(14) 0.060(11) 0.041(7) 0.016(7) 0.004(8) 0.018(10)
C14 0.051(10) 0.070(12) 0.045(7) -0.004(8) 0.007(7) 0.021(8)
C34 0.063(11) 0.089(14) 0.029(6) 0.010(8) 0.008(7) 0.005(9)
C15 0.110(16) 0.049(11) 0.049(8) 0.015(8) 0.002(10) 0.010(10)
C9 0.034(9) 0.102(14) 0.054(8) -0.005(9) -0.015(7) -0.020(9)
C33 0.079(13) 0.050(10) 0.062(8) 0.013(8) 0.002(10) -0.004(9)
C20 0.100(15) 0.062(11) 0.056(9) -0.015(9) 0.013(10) 0.020(11)

loop_
_atom_type_symbol
_atom_type_description
_atom_type_scat_dispersion_real
_atom_type_scat_dispersion_imag
_atom_type_scat_source
C C 0.0033 0.0016 'International Tables Vol C Tables 4.2.6.8 and 6.1.1.4'
H H 0.0000 0.0000 'International Tables Vol C Tables 4.2.6.8 and 6.1.1.4'
N N 0.0061 0.0033 'International Tables Vol C Tables 4.2.6.8 and 6.1.1.4'
Ni Ni 0.3393 1.1124 'International Tables Vol C Tables 4.2.6.8 and 6.1.1.4'
O O 0.0106 0.0060 'International Tables Vol C Tables 4.2.6.8 and 6.1.1.4'

loop_
_geom_angle_atom_site_label_1
_geom_angle_atom_site_label_2
_geom_angle_atom_site_label_3
_geom_angle
C27 C22 C23 116.7(16)
C27 C22 C21 128.3(13)
C23 C22 C21 115.1(15)
O3 C27 C22 122.9(13)
O3 C27 C26 117.4(13)
C22 C27 C26 119.6(13)
C2 C3 C4 120.5(16)
C25 C26 C27 122.4(16)
N4 C21 C22 122.0(13)
C24 C25 C26 119.8(17)
C24 C23 C22 123.0(17)
C25 C24 C23 118.4(15)
O1 Ni1 N1 91.3(4)
O1 Ni1 O4 94.1(3)
N1 Ni1 O4 173.6(5)
O1 Ni1 O2 92.5(3)
N1 Ni1 O2 101.5(4)
O4 Ni1 O2 81.8(3)
O1 Ni1 O5 86.3(4)
N1 Ni1 O5 90.3(5)
O4 Ni1 O5 86.6(3)
O2 Ni1 O5 168.2(3)
O1 Ni1 N2 174.3(3)
N1 Ni1 N2 83.1(5)
O4 Ni1 N2 91.5(4)
O2 Ni1 N2 89.9(4)
O5 Ni1 N2 92.5(4)
N4 Ni2 O3 91.6(5)
N4 Ni2 O4 173.7(4)
O3 Ni2 O4 94.0(4)
N4 Ni2 O2 100.6(4)
O3 Ni2 O2 91.9(3)
O4 Ni2 O2 82.0(3)
N4 Ni2 O6 91.4(4)
O3 Ni2 O6 88.1(4)
O4 Ni2 O6 86.0(4)
O2 Ni2 O6 168.1(4)
N4 Ni2 N3 83.8(5)
O3 Ni2 N3 175.3(4)
O4 Ni2 N3 90.6(4)
O2 Ni2 N3 89.3(3)
O6 Ni2 N3 91.7(4)
C28 O4 Ni1 129.4(8)
C28 O4 Ni2 132.8(7)
Ni1 O4 Ni2 96.8(3)
C18 O2 Ni2 116.1(7)
C18 O2 Ni1 117.1(8)
Ni2 O2 Ni1 95.1(3)
C32 O5 Ni1 125.6(10)
C27 O3 Ni2 126.1(8)
C31 O6 Ni2 125.7(9)
C7 N1 C8 121.1(11)
C7 N1 Ni1 123.1(10)
C8 N1 Ni1 115.2(9)
C12 N2 C9 114.0(11)
C12 N2 C10 101.1(11)
C9 N2 C10 111.1(9)
C12 N2 Ni1 113.3(8)
C9 N2 Ni1 103.5(9)
C10 N2 Ni1 114.3(8)
C21 N4 C20 115.8(13)
C21 N4 Ni2 128.2(11)
C20 N4 Ni2 115.7(10)
O4 C28 C29 124.4(10)
O4 C28 C30 119.9(12)
C29 C28 C30 115.7(12)
C16 C17 C18 119.7(14)
N3 C19 C20 111.3(12)
C1 O1 Ni1 127.7(8)
C28 C29 C33 121.6(12)
C28 C29 C32 122.2(11)
C33 C29 C32 115.5(13)
N1 C7 C6 128.8(12)
C11 C10 N2 105.9(11)
N1 C8 C9 108.3(11)
C10 C11 N3 107.2(10)
O2 C18 C17 120.4(12)
O2 C18 C13 119.0(12)
C17 C18 C13 120.6(12)
C19 N3 C12 114.6(11)
C19 N3 C11 110.7(10)
C12 N3 C11 99.8(11)
C19 N3 Ni2 102.8(8)
C12 N3 Ni2 114.4(8)
C11 N3 Ni2 115.0(8)
C34 C30 C31 117.2(12)
C34 C30 C28 118.9(13)
C31 C30 C28 123.5(12)
O1 C1 C2 119.2(11)
O1 C1 C6 123.4(11)
C2 C1 C6 117.3(12)
C5 C4 C3 117.7(16)
C7 C6 C5 117.6(12)
C7 C6 C1 124.3(11)
C5 C6 C1 118.0(13)
C3 C2 C1 121.4(15)
C14 C13 C18 119.8(13)
C14 C13 C12 118.2(13)
C18 C13 C12 121.9(12)
C17 C16 C15 120.3(14)
N2 C12 C13 115.0(11)
N2 C12 N3 101.2(11)
C13 C12 N3 114.6(11)
O5 C32 C29 128.3(13)
O6 C31 C30 129.9(12)
C4 C5 C6 124.9(16)
C34 C35 C33 117.7(13)
C34 C35 C36 124.1(13)
C33 C35 C36 118.1(15)
C13 C14 C15 118.5(15)
C35 C34 C30 124.6(12)
C16 C15 C14 121.0(16)
N2 C9 C8 111.5(10)
C29 C33 C35 121.4(14)
N4 C20 C19 108.3(13)

loop_
_geom_bond_atom_site_label_1
_geom_bond_atom_site_label_2
_geom_bond_distance
_geom_bond_site_symmetry_2
C22 C27 1.386(18) .
C22 C23 1.44(2) .
C22 C21 1.45(2) .
C27 O3 1.325(15) .
C27 C26 1.398(18) .
C3 C2 1.373(17) .
C3 C4 1.41(2) .
C26 C25 1.38(2) .
C21 N4 1.291(18) .
C25 C24 1.37(2) .
C23 C24 1.39(2) .
C36 C35 1.521(19) .
O10 O10 0.8(7) 6_756
Ni1 O1 1.989(9) .
Ni1 N1 2.000(9) .
Ni1 O4 2.040(7) .
Ni1 O2 2.076(9) .
Ni1 O5 2.087(9) .
Ni1 N2 2.168(11) .
Ni2 N4 1.970(12) .
Ni2 O3 2.013(9) .
Ni2 O4 2.044(8) .
Ni2 O2 2.063(7) .
Ni2 O6 2.122(9) .
Ni2 N3 2.157(11) .
O4 C28 1.308(13) .
O2 C18 1.364(13) .
O5 C32 1.230(14) .
O6 C31 1.233(15) .
N1 C7 1.308(18) .
N1 C8 1.429(17) .
N2 C12 1.480(17) .
N2 C9 1.490(16) .
N2 C10 1.520(16) .
N4 C20 1.431(19) .
C28 C29 1.381(18) .
C28 C30 1.478(17) .
C17 C16 1.354(19) .
C17 C18 1.384(17) .
C19 N3 1.497(16) .
C19 C20 1.54(2) .
O1 C1 1.306(14) .
C29 C33 1.400(17) .
C29 C32 1.443(18) .
C7 C6 1.378(19) .
C10 C11 1.45(2) .
C8 C9 1.541(18) .
C11 N3 1.517(17) .
C18 C13 1.390(17) .
N3 C12 1.508(15) .
C30 C34 1.381(18) .
C30 C31 1.399(18) .
C1 C2 1.392(19) .
C1 C6 1.424(17) .
C4 C5 1.30(3) .
C6 C5 1.393(17) .
C13 C14 1.382(17) .
C13 C12 1.493(18) .
C16 C15 1.38(2) .
C35 C34 1.321(19) .
C35 C33 1.400(18) .
C14 C15 1.390(19) .
